data_4109526
loop_
_publ_author_name
'Shenglai Yao'
'Yun Xiong'
'Markus Brym'

_publ_contact_author_address
;Institute of Chemistry: Metalorganics and Inorganic Materials, 
Technische Universit\"at Berlin,
Strasse des 17. Juni 135, Sekr. C2, D-10623 Berlin, Germany.
;
_publ_contact_author_email matthias.driess@tu-berlin.de
_publ_contact_author_fax 0049-30-31429732
_publ_contact_author_name 'Matthias Driess'
_publ_contact_author_phone 0049-30-31422265
_publ_section_title
;
 An Isolable Silanoic Ester by Oxygenation of a Stable Silylene
;
_journal_name_full 'Journal of the American Chemical Society'
_journal_page_first 7268
_journal_page_last 7269
_journal_paper_doi 10.1021/ja072425s
_journal_volume 129
_journal_year 2007
_chemical_formula_sum 'C61 H88 N4 O2 Si2'
_chemical_formula_weight 965.53
_chemical_name_systematic
; 
 ? 
;
_space_group_IT_number 2
_symmetry_cell_setting triclinic
_symmetry_space_group_name_Hall '-P 1'
_symmetry_space_group_name_H-M 'P -1'
_atom_sites_solution_hydrogens geom
_atom_sites_solution_primary direct
_atom_sites_solution_secondary difmap
_audit_creation_method
;
CrysAlis RED, Oxford Diffraction Ltd.,
Version 1.171.29.10 (release 13-04-2006 CrysAlis171 .NET)
(compiled Apr 13 2006,12:24:59)
;
_cell_angle_alpha 78.249(13)
_cell_angle_beta 75.127(15)
_cell_angle_gamma 69.87(2)
_cell_formula_units_Z 2
_cell_length_a 11.967(3)
_cell_length_b 12.440(3)
_cell_length_c 21.006(2)
_cell_measurement_temperature 150(2)
_cell_volume 2814.8(11)
_computing_cell_refinement
;
CrysAlis RED, Oxford Diffraction Ltd.,
Version 1.171.29.10 (release 13-04-2006 CrysAlis171 .NET)
(compiled Apr 13 2006,12:24:59)
;
_computing_data_collection
;
CrysAlis CCD, Oxford Diffraction Ltd.,
Version 1.171.29.10 (release 13-04-2006 CrysAlis171 .NET)
(compiled Apr 13 2006,12:24:59)
;
_computing_data_reduction
;
CrysAlis RED, Oxford Diffraction Ltd.,
Version 1.171.29.10 (release 13-04-2006 CrysAlis171 .NET)
(compiled Apr 13 2006,12:24:59)
;
_computing_publication_material 'SHELXL-97 (Sheldrick, 1997)'
_computing_structure_refinement 'SHELXL-97 (Sheldrick, 1997)'
_computing_structure_solution 'SHELXS-97 (Sheldrick, 1990)'
_diffrn_ambient_temperature 150(2)
_diffrn_measured_fraction_theta_full 0.994
_diffrn_measured_fraction_theta_max 0.994
_diffrn_measurement_device_type 'Oxford Diffraction Xcalibur S Sapphire'
_diffrn_measurement_method \w
_diffrn_radiation_monochromator graphite
_diffrn_radiation_source 'Enhance (Mo) X-ray Source'
_diffrn_radiation_type MoK\a
_diffrn_radiation_wavelength 0.71073
_diffrn_reflns_av_R_equivalents 0.0435
_diffrn_reflns_av_sigmaI/netI 0.0926
_diffrn_reflns_limit_h_max 14
_diffrn_reflns_limit_h_min -14
_diffrn_reflns_limit_k_max 11
_diffrn_reflns_limit_k_min -14
_diffrn_reflns_limit_l_max 24
_diffrn_reflns_limit_l_min -24
_diffrn_reflns_number 23963
_diffrn_reflns_theta_full 25.00
_diffrn_reflns_theta_max 25.00
_diffrn_reflns_theta_min 3.01
_exptl_absorpt_coefficient_mu 0.108
_exptl_absorpt_correction_T_max 0.978
_exptl_absorpt_correction_T_min 0.961
_exptl_absorpt_correction_type multi-scan
_exptl_absorpt_process_details
;
CrysAlis RED, Oxford Diffraction Ltd.,
Version 1.171.29.10 (release 13-04-2006 CrysAlis171 .NET)
(compiled Apr 13 2006,12:24:59)
empirical absorption correction using spherical harmonics,
 implemented in SCALE3 ABSPACK scaling algorithm.
;
_exptl_crystal_colour colourless
_exptl_crystal_density_diffrn 1.139
_exptl_crystal_description prism
_exptl_crystal_F_000 1052
_exptl_crystal_size_max 0.54
_exptl_crystal_size_mid 0.46
_exptl_crystal_size_min 0.29
_refine_diff_density_max 0.456
_refine_diff_density_min -0.413
_refine_diff_density_rms 0.046
_refine_ls_extinction_method none
_refine_ls_goodness_of_fit_ref 0.989
_refine_ls_hydrogen_treatment constr
_refine_ls_matrix_type full
_refine_ls_number_parameters 661
_refine_ls_number_reflns 9846
_refine_ls_number_restraints 0
_refine_ls_restrained_S_all 0.989
_refine_ls_R_factor_all 0.0989
_refine_ls_R_factor_gt 0.0542
_refine_ls_shift/su_max 0.000
_refine_ls_shift/su_mean 0.000
_refine_ls_structure_factor_coef Fsqd
_refine_ls_weighting_details 'calc w=1/[\s^2^(Fo^2^)+(0.0703P)^2^+0.0000P] where P=(Fo^2^+2Fc^2^)/3'
_refine_ls_weighting_scheme calc
_refine_ls_wR_factor_gt 0.1243
_refine_ls_wR_factor_ref 0.1386
_reflns_number_gt 6125
_reflns_number_total 9846
_reflns_threshold_expression >2sigma(I)
_cod_data_source_file ja072425ssi20070406_085419.cif
_cod_data_source_block d:\yao\struct~1\yao92-~1\final-~1\yao92
_cod_original_cell_volume 2814.9(10)
_cod_database_code 4109526

loop_
_symmetry_equiv_pos_as_xyz
'x, y, z'
'-x, -y, -z'

loop_
_atom_site_label
_atom_site_type_symbol
_atom_site_fract_x
_atom_site_fract_y
_atom_site_fract_z
_atom_site_U_iso_or_equiv
_atom_site_adp_type
_atom_site_occupancy
_atom_site_symmetry_multiplicity
_atom_site_calc_flag
_atom_site_refinement_flags
Si1 Si 0.17017(6) 0.84503(7) 0.24388(3) 0.0273(2) Uani 1 1 d .
N1 N 0.12917(18) 0.85052(18) 0.16791(9) 0.0257(5) Uani 1 1 d .
C1 C 0.0442(3) 0.7885(3) 0.09174(13) 0.0444(8) Uani 1 1 d .
H1A H -0.0069 0.8647 0.0759 0.067 Uiso 1 1 calc R
H1B H 0.0052 0.7303 0.0930 0.067 Uiso 1 1 calc R
H1C H 0.1239 0.7700 0.0616 0.067 Uiso 1 1 calc R
Si2 Si 0.42350(6) 0.73340(6) 0.27680(3) 0.02621(19) Uani 1 1 d .
O2 O 0.31191(14) 0.76617(15) 0.23845(8) 0.0265(4) Uani 1 1 d .
N2 N 0.07371(17) 0.76931(18) 0.29907(9) 0.0239(5) Uani 1 1 d .
C2 C 0.0599(2) 0.7891(2) 0.15900(12) 0.0301(6) Uani 1 1 d .
N3 N 0.54750(18) 0.62775(18) 0.23995(10) 0.0245(5) Uani 1 1 d .
C3 C -0.0002(2) 0.7310(2) 0.21256(12) 0.0306(6) Uani 1 1 d .
H3 H -0.0417 0.6856 0.2027 0.046 Uiso 1 1 calc R
N4 N 0.48178(17) 0.84692(18) 0.27020(9) 0.0245(5) Uani 1 1 d .
C4 C -0.0059(2) 0.7327(2) 0.27955(12) 0.0289(6) Uani 1 1 d .
C5 C -0.1047(3) 0.6993(3) 0.32887(14) 0.0378(7) Uani 1 1 d .
H5A H -0.1439 0.6631 0.3075 0.055(9) Uiso 1 1 calc R
H5B H -0.1647 0.7681 0.3468 0.118(15) Uiso 1 1 calc R
H5C H -0.0710 0.6445 0.3650 0.067(10) Uiso 1 1 calc R
C6 C 0.1523(2) 0.9407(2) 0.11442(12) 0.0280(6) Uani 1 1 d .
C7 C 0.2651(2) 0.9195(2) 0.06974(12) 0.0280(6) Uani 1 1 d .
C8 C 0.2823(3) 1.0076(3) 0.01947(12) 0.0336(7) Uani 1 1 d .
H8 H 0.3578 0.9956 -0.0113 0.050 Uiso 1 1 calc R
C9 C 0.1930(3) 1.1114(3) 0.01314(13) 0.0358(7) Uani 1 1 d .
H9 H 0.2075 1.1707 -0.0212 0.054 Uiso 1 1 calc R
C10 C 0.0821(3) 1.1298(2) 0.05666(12) 0.0345(7) Uani 1 1 d .
H10 H 0.0204 1.2015 0.0513 0.052 Uiso 1 1 calc R
C11 C 0.0586(2) 1.0452(2) 0.10834(12) 0.0313(6) Uani 1 1 d .
C12 C -0.0661(2) 1.0707(3) 0.15416(14) 0.0393(7) Uani 1 1 d .
H12 H -0.0691 0.9993 0.1857 0.059 Uiso 1 1 calc R
C13 C -0.0890(3) 1.1677(3) 0.19499(16) 0.0566(9) Uani 1 1 d .
H13C H -0.0260 1.1462 0.2213 0.085 Uiso 1 1 calc R
H13A H -0.1689 1.1801 0.2248 0.085 Uiso 1 1 calc R
H13B H -0.0868 1.2388 0.1651 0.085 Uiso 1 1 calc R
C14 C -0.1672(3) 1.1012(3) 0.11502(17) 0.0637(10) Uani 1 1 d .
H14A H -0.1671 1.1720 0.0843 0.096 Uiso 1 1 calc R
H14B H -0.2460 1.1132 0.1459 0.096 Uiso 1 1 calc R
H14C H -0.1531 1.0379 0.0899 0.096 Uiso 1 1 calc R
C15 C 0.3640(2) 0.8049(2) 0.07244(12) 0.0307(6) Uani 1 1 d .
H15 H 0.3379 0.7547 0.1132 0.046 Uiso 1 1 calc R
C16 C 0.3834(3) 0.7440(3) 0.01188(13) 0.0430(8) Uani 1 1 d .
H16C H 0.3093 0.7265 0.0124 0.065 Uiso 1 1 calc R
H16A H 0.4511 0.6721 0.0135 0.065 Uiso 1 1 calc R
H16B H 0.4022 0.7946 -0.0289 0.065 Uiso 1 1 calc R
C17 C 0.4843(2) 0.8177(3) 0.07665(14) 0.0411(7) Uani 1 1 d .
H17A H 0.5145 0.8622 0.0357 0.062 Uiso 1 1 calc R
H17B H 0.5439 0.7411 0.0823 0.062 Uiso 1 1 calc R
H17C H 0.4716 0.8580 0.1147 0.062 Uiso 1 1 calc R
C18 C 0.0596(2) 0.7649(2) 0.37095(11) 0.0252(6) Uani 1 1 d .
C19 C -0.0154(2) 0.8614(2) 0.40225(12) 0.0312(6) Uani 1 1 d .
C20 C -0.0359(3) 0.8494(3) 0.47136(13) 0.0410(7) Uani 1 1 d .
H20 H -0.0863 0.9138 0.4938 0.061 Uiso 1 1 calc R
C21 C 0.0146(3) 0.7476(3) 0.50781(13) 0.0409(7) Uani 1 1 d .
H21 H -0.0022 0.7412 0.5549 0.061 Uiso 1 1 calc R
C22 C 0.0903(2) 0.6538(3) 0.47558(13) 0.0354(7) Uani 1 1 d .
H22 H 0.1257 0.5835 0.5011 0.053 Uiso 1 1 calc R
C23 C 0.1156(2) 0.6601(2) 0.40684(12) 0.0279(6) Uani 1 1 d .
C24 C -0.0767(3) 0.9763(2) 0.36538(14) 0.0418(7) Uani 1 1 d .
H24 H -0.0494 0.9697 0.3168 0.063 Uiso 1 1 calc R
C25 C -0.0382(4) 1.0730(3) 0.37850(17) 0.0666(10) Uani 1 1 d .
H25C H -0.0637 1.0815 0.4259 0.100 Uiso 1 1 calc R
H25B H -0.0766 1.1455 0.3527 0.100 Uiso 1 1 calc R
H25A H 0.0503 1.0545 0.3654 0.100 Uiso 1 1 calc R
C26 C -0.2153(3) 1.0060(3) 0.38221(16) 0.0609(10) Uani 1 1 d .
H26C H -0.2386 0.9443 0.3718 0.091 Uiso 1 1 calc R
H26A H -0.2512 1.0789 0.3560 0.091 Uiso 1 1 calc R
H26B H -0.2449 1.0136 0.4296 0.091 Uiso 1 1 calc R
C27 C 0.2025(2) 0.5556(2) 0.37384(13) 0.0325(6) Uani 1 1 d .
H27 H 0.2461 0.5853 0.3302 0.049 Uiso 1 1 calc R
C28 C 0.1401(3) 0.4775(3) 0.35960(15) 0.0487(8) Uani 1 1 d .
H28B H 0.0873 0.4552 0.4005 0.073 Uiso 1 1 calc R
H28A H 0.2017 0.4081 0.3431 0.073 Uiso 1 1 calc R
H28C H 0.0913 0.5189 0.3260 0.073 Uiso 1 1 calc R
C29 C 0.2984(3) 0.4831(3) 0.41373(15) 0.0529(9) Uani 1 1 d .
H29C H 0.3300 0.5338 0.4293 0.079 Uiso 1 1 calc R
H29B H 0.3649 0.4310 0.3857 0.079 Uiso 1 1 calc R
H29A H 0.2620 0.4375 0.4520 0.079 Uiso 1 1 calc R
C30 C 0.7411(3) 0.5629(3) 0.16241(16) 0.0506(9) Uani 1 1 d .
H30A H 0.8154 0.5748 0.1380 0.076 Uiso 1 1 calc R
H30B H 0.7251 0.4936 0.1615 0.076 Uiso 1 1 calc R
C31 C 0.6536(2) 0.6489(2) 0.20047(13) 0.0304(6) Uani 1 1 d .
C32 C 0.6751(2) 0.7510(2) 0.20258(13) 0.0330(7) Uani 1 1 d .
H32 H 0.7478 0.7618 0.1748 0.049 Uiso 1 1 calc R
C33 C 0.6026(2) 0.8395(2) 0.24058(12) 0.0293(6) Uani 1 1 d .
C34 C 0.6555(3) 0.9220(3) 0.25157(15) 0.0410(8) Uani 1 1 d .
H34B H 0.7341 0.9146 0.2209 0.062(9) Uiso 1 1 calc R
H34A H 0.6674 0.9062 0.2974 0.125(16) Uiso 1 1 calc R
H34C H 0.6007 1.0005 0.2438 0.077(11) Uiso 1 1 calc R
C35 C 0.5527(2) 0.5078(2) 0.26136(12) 0.0290(6) Uani 1 1 d .
C36 C 0.4978(2) 0.4542(2) 0.23114(12) 0.0297(6) Uani 1 1 d .
C37 C 0.4993(2) 0.3418(2) 0.25626(13) 0.0346(7) Uani 1 1 d .
H37 H 0.4606 0.3051 0.2370 0.052 Uiso 1 1 calc R
C38 C 0.5551(2) 0.2816(2) 0.30819(14) 0.0374(7) Uani 1 1 d .
H38 H 0.5532 0.2052 0.3251 0.056 Uiso 1 1 calc R
C39 C 0.6143(2) 0.3340(2) 0.33563(14) 0.0373(7) Uani 1 1 d .
H39 H 0.6553 0.2916 0.3704 0.056 Uiso 1 1 calc R
C40 C 0.6145(2) 0.4472(2) 0.31306(13) 0.0319(6) Uani 1 1 d .
C41 C 0.6832(3) 0.4987(3) 0.34363(15) 0.0442(8) Uani 1 1 d .
H41 H 0.6789 0.5775 0.3193 0.066 Uiso 1 1 calc R
C42 C 0.8174(3) 0.4260(3) 0.3355(2) 0.0825(13) Uani 1 1 d .
H42B H 0.8243 0.3501 0.3618 0.124 Uiso 1 1 calc R
H42C H 0.8621 0.4651 0.3509 0.124 Uiso 1 1 calc R
H42A H 0.8514 0.4163 0.2886 0.124 Uiso 1 1 calc R
C43 C 0.6254(4) 0.5113(3) 0.41633(15) 0.0713(12) Uani 1 1 d .
H43A H 0.5382 0.5524 0.4206 0.107 Uiso 1 1 calc R
H43B H 0.6637 0.5550 0.4331 0.107 Uiso 1 1 calc R
H43C H 0.6369 0.4346 0.4422 0.107 Uiso 1 1 calc R
C44 C 0.4445(2) 0.5110(2) 0.17002(13) 0.0339(7) Uani 1 1 d .
H44 H 0.4536 0.5900 0.1582 0.051 Uiso 1 1 calc R
C45 C 0.5157(3) 0.4428(3) 0.11135(14) 0.0472(8) Uani 1 1 d .
H45C H 0.6010 0.4402 0.1023 0.071 Uiso 1 1 calc R
H45A H 0.4810 0.4806 0.0720 0.071 Uiso 1 1 calc R
H45B H 0.5104 0.3640 0.1223 0.071 Uiso 1 1 calc R
C46 C 0.3095(2) 0.5239(3) 0.18156(14) 0.0425(8) Uani 1 1 d .
H46B H 0.2980 0.4475 0.1939 0.064 Uiso 1 1 calc R
H46A H 0.2794 0.5612 0.1408 0.064 Uiso 1 1 calc R
H46C H 0.2644 0.5713 0.2174 0.064 Uiso 1 1 calc R
C47 C 0.4133(2) 0.9464(2) 0.30620(12) 0.0264(6) Uani 1 1 d .
C48 C 0.3587(2) 1.0521(2) 0.27080(12) 0.0272(6) Uani 1 1 d .
C49 C 0.3040(2) 1.1474(2) 0.30485(13) 0.0363(7) Uani 1 1 d .
H49 H 0.2671 1.2198 0.2816 0.054 Uiso 1 1 calc R
C50 C 0.3015(3) 1.1400(3) 0.37171(14) 0.0446(8) Uani 1 1 d .
H50 H 0.2639 1.2067 0.3939 0.067 Uiso 1 1 calc R
C51 C 0.3539(3) 1.0356(3) 0.40576(13) 0.0403(7) Uani 1 1 d .
H51 H 0.3512 1.0307 0.4518 0.060 Uiso 1 1 calc R
C52 C 0.4108(2) 0.9367(2) 0.37427(12) 0.0307(6) Uani 1 1 d .
C53 C 0.4627(3) 0.8250(3) 0.41598(13) 0.0468(8) Uani 1 1 d .
H53 H 0.5067 0.7648 0.3855 0.070 Uiso 1 1 calc R
C54 C 0.3591(4) 0.7867(3) 0.46471(16) 0.0835(13) Uani 1 1 d .
H54A H 0.3181 0.8415 0.4972 0.125 Uiso 1 1 calc R
H54B H 0.3927 0.7097 0.4878 0.125 Uiso 1 1 calc R
H54C H 0.3007 0.7845 0.4401 0.125 Uiso 1 1 calc R
C55 C 0.5535(4) 0.8323(3) 0.45330(19) 0.0888(14) Uani 1 1 d .
H55B H 0.5123 0.8899 0.4842 0.133 Uiso 1 1 calc R
H55A H 0.6199 0.8549 0.4215 0.133 Uiso 1 1 calc R
H55C H 0.5865 0.7569 0.4781 0.133 Uiso 1 1 calc R
C56 C 0.3542(2) 1.0647(2) 0.19736(13) 0.0331(7) Uani 1 1 d .
H56 H 0.3496 0.9902 0.1889 0.050 Uiso 1 1 calc R
C57 C 0.4667(3) 1.0870(3) 0.14981(13) 0.0477(8) Uani 1 1 d .
H57B H 0.4795 1.1545 0.1604 0.071 Uiso 1 1 calc R
H57C H 0.4547 1.1015 0.1040 0.071 Uiso 1 1 calc R
H57A H 0.5380 1.0194 0.1545 0.071 Uiso 1 1 calc R
C58 C 0.2419(3) 1.1594(3) 0.18015(16) 0.0529(8) Uani 1 1 d .
H58A H 0.2490 1.2348 0.1821 0.079 Uiso 1 1 calc R
H58C H 0.1695 1.1489 0.2120 0.079 Uiso 1 1 calc R
H58B H 0.2348 1.1556 0.1353 0.079 Uiso 1 1 calc R
C59 C 0.2288(4) 0.4226(5) 0.0355(2) 0.0922(14) Uani 1 1 d .
H59A H 0.2755 0.4081 0.0701 0.129(18) Uiso 1 1 calc R
H59B H 0.2341 0.4940 0.0066 0.18(3) Uiso 1 1 calc R
H59C H 0.2621 0.3580 0.0090 0.131(18) Uiso 1 1 calc R
C60 C 0.0998(4) 0.4341(4) 0.0667(2) 0.0895(14) Uani 1 1 d .
H60A H 0.0663 0.5027 0.0907 0.134 Uiso 1 1 calc R
H60B H 0.0971 0.3658 0.1000 0.134 Uiso 1 1 calc R
C61 C 0.0131(5) 0.4463(3) 0.0174(2) 0.1087(17) Uani 1 1 d .
H61A H 0.0536 0.3879 -0.0137 0.163 Uiso 1 1 calc R
H61B H -0.0632 0.4317 0.0433 0.163 Uiso 1 1 calc R
O1A O 0.1459(2) 0.9680(2) 0.26388(12) 0.0308(9) Uani 0.669(4) 1 d P
O1B O 0.3727(5) 0.6930(5) 0.3538(3) 0.0380(19) Uani 0.331(4) 1 d P

loop_
_atom_site_aniso_label
_atom_site_aniso_U_11
_atom_site_aniso_U_22
_atom_site_aniso_U_33
_atom_site_aniso_U_23
_atom_site_aniso_U_13
_atom_site_aniso_U_12
Si1 0.0240(4) 0.0333(5) 0.0228(4) 0.0011(3) -0.0061(3) -0.0082(3)
N1 0.0266(12) 0.0290(14) 0.0220(11) -0.0005(9) -0.0060(9) -0.0099(10)
C1 0.0505(19) 0.058(2) 0.0344(16) -0.0041(15) -0.0181(15) -0.0238(17)
Si2 0.0268(4) 0.0240(5) 0.0293(4) -0.0056(3) -0.0104(3) -0.0049(3)
O2 0.0258(9) 0.0287(11) 0.0258(9) -0.0067(8) -0.0081(8) -0.0056(8)
N2 0.0265(11) 0.0229(13) 0.0224(11) -0.0033(9) -0.0081(9) -0.0055(10)
C2 0.0263(14) 0.0319(18) 0.0313(15) -0.0031(12) -0.0111(12) -0.0047(13)
N3 0.0247(12) 0.0209(13) 0.0279(12) -0.0043(9) -0.0055(10) -0.0063(10)
C3 0.0333(15) 0.0329(18) 0.0308(15) -0.0059(13) -0.0091(13) -0.0139(14)
N4 0.0237(11) 0.0266(14) 0.0228(11) -0.0069(9) -0.0047(9) -0.0052(10)
C4 0.0277(14) 0.0266(17) 0.0324(15) -0.0032(12) -0.0077(13) -0.0073(13)
C5 0.0361(16) 0.045(2) 0.0387(17) -0.0028(15) -0.0084(14) -0.0221(16)
C6 0.0328(15) 0.0336(18) 0.0227(14) -0.0014(12) -0.0122(12) -0.0132(14)
C7 0.0346(15) 0.0306(17) 0.0215(14) -0.0022(12) -0.0075(12) -0.0126(13)
C8 0.0370(16) 0.041(2) 0.0248(15) -0.0054(13) -0.0029(13) -0.0155(15)
C9 0.0475(18) 0.0364(19) 0.0268(15) 0.0033(13) -0.0103(14) -0.0190(16)
C10 0.0397(17) 0.0349(19) 0.0282(15) 0.0009(13) -0.0136(14) -0.0084(14)
C11 0.0323(15) 0.0349(19) 0.0268(15) 0.0007(13) -0.0098(12) -0.0103(14)
C12 0.0325(16) 0.038(2) 0.0395(17) 0.0048(14) -0.0091(14) -0.0050(14)
C13 0.052(2) 0.045(2) 0.056(2) -0.0058(17) 0.0013(17) -0.0023(17)
C14 0.0339(18) 0.085(3) 0.065(2) 0.007(2) -0.0188(17) -0.0121(19)
C15 0.0354(15) 0.0298(17) 0.0240(14) -0.0035(12) -0.0038(12) -0.0081(13)
C16 0.0506(18) 0.043(2) 0.0342(16) -0.0137(14) -0.0028(15) -0.0126(16)
C17 0.0384(17) 0.044(2) 0.0380(17) -0.0083(14) -0.0080(14) -0.0074(15)
C18 0.0258(14) 0.0303(17) 0.0201(13) -0.0003(12) -0.0045(11) -0.0113(13)
C19 0.0393(16) 0.0252(17) 0.0293(15) -0.0033(12) -0.0093(13) -0.0088(13)
C20 0.0491(18) 0.037(2) 0.0324(17) -0.0121(14) -0.0047(15) -0.0056(15)
C21 0.0535(19) 0.044(2) 0.0222(15) -0.0038(14) -0.0074(14) -0.0110(16)
C22 0.0394(16) 0.0335(19) 0.0300(15) 0.0011(13) -0.0092(13) -0.0085(14)
C23 0.0275(14) 0.0321(17) 0.0243(14) -0.0037(12) -0.0017(12) -0.0119(13)
C24 0.0563(19) 0.0271(18) 0.0367(17) -0.0071(14) -0.0145(15) -0.0008(15)
C25 0.112(3) 0.034(2) 0.060(2) -0.0022(17) -0.034(2) -0.020(2)
C26 0.055(2) 0.055(3) 0.051(2) -0.0169(18) -0.0116(17) 0.0164(17)
C27 0.0336(15) 0.0275(17) 0.0306(15) -0.0012(12) -0.0067(13) -0.0035(13)
C28 0.058(2) 0.031(2) 0.055(2) -0.0056(15) -0.0106(17) -0.0116(16)
C29 0.0488(19) 0.051(2) 0.0426(18) -0.0057(16) -0.0117(16) 0.0061(16)
C30 0.0319(16) 0.050(2) 0.066(2) -0.0284(18) 0.0113(16) -0.0117(16)
C31 0.0253(14) 0.0311(18) 0.0342(15) -0.0096(13) -0.0101(13) -0.0021(13)
C32 0.0254(14) 0.0414(19) 0.0311(15) -0.0067(13) -0.0016(12) -0.0109(14)
C33 0.0268(15) 0.0322(18) 0.0298(15) -0.0029(13) -0.0076(12) -0.0096(13)
C34 0.0315(17) 0.041(2) 0.054(2) -0.0106(15) -0.0059(15) -0.0147(16)
C35 0.0261(14) 0.0281(17) 0.0327(15) -0.0104(13) -0.0023(12) -0.0072(13)
C36 0.0257(14) 0.0303(18) 0.0316(15) -0.0086(13) -0.0051(12) -0.0047(13)
C37 0.0373(16) 0.0267(18) 0.0419(17) -0.0105(14) -0.0099(14) -0.0076(14)
C38 0.0394(17) 0.0231(17) 0.0487(18) -0.0059(14) -0.0101(14) -0.0068(14)
C39 0.0368(16) 0.0285(18) 0.0440(17) -0.0040(14) -0.0139(14) -0.0031(14)
C40 0.0325(15) 0.0259(17) 0.0370(16) -0.0078(13) -0.0129(13) -0.0023(13)
C41 0.0546(19) 0.0305(19) 0.057(2) 0.0000(15) -0.0349(17) -0.0115(15)
C42 0.064(2) 0.049(3) 0.156(4) -0.016(3) -0.072(3) -0.006(2)
C43 0.135(3) 0.057(3) 0.045(2) 0.0041(17) -0.046(2) -0.044(2)
C44 0.0379(16) 0.0333(18) 0.0329(15) -0.0089(13) -0.0111(13) -0.0083(14)
C45 0.061(2) 0.048(2) 0.0363(16) -0.0163(15) -0.0092(15) -0.0156(17)
C46 0.0448(18) 0.042(2) 0.0440(18) -0.0084(15) -0.0188(15) -0.0093(15)
C47 0.0272(14) 0.0272(17) 0.0280(14) -0.0080(12) -0.0032(12) -0.0117(13)
C48 0.0296(14) 0.0268(17) 0.0269(14) -0.0056(12) -0.0033(12) -0.0113(13)
C49 0.0423(17) 0.0255(18) 0.0389(17) -0.0049(13) -0.0080(14) -0.0075(14)
C50 0.061(2) 0.030(2) 0.0375(17) -0.0153(15) 0.0039(16) -0.0116(16)
C51 0.061(2) 0.038(2) 0.0211(14) -0.0054(14) -0.0035(14) -0.0179(16)
C52 0.0396(16) 0.0255(17) 0.0282(15) -0.0046(12) -0.0040(13) -0.0128(13)
C53 0.076(2) 0.036(2) 0.0282(16) -0.0042(14) -0.0134(16) -0.0145(17)
C54 0.139(4) 0.041(2) 0.043(2) 0.0000(17) 0.024(2) -0.027(2)
C55 0.145(4) 0.062(3) 0.069(3) -0.009(2) -0.073(3) -0.007(3)
C56 0.0442(17) 0.0265(17) 0.0340(15) -0.0033(12) -0.0165(14) -0.0116(14)
C57 0.068(2) 0.049(2) 0.0275(16) 0.0012(14) -0.0062(16) -0.0255(18)
C58 0.062(2) 0.042(2) 0.056(2) -0.0028(16) -0.0324(17) -0.0066(17)
C59 0.100(4) 0.113(5) 0.074(3) -0.025(3) -0.017(3) -0.038(3)
C60 0.074(3) 0.097(4) 0.093(3) -0.031(3) -0.039(3) 0.007(2)
C61 0.149(4) 0.058(3) 0.100(4) -0.025(3) -0.013(3) -0.010(4)
O1A 0.0351(17) 0.0278(18) 0.0314(16) -0.0074(12) -0.0062(13) -0.0105(13)
O1B 0.046(4) 0.033(4) 0.039(4) -0.002(3) -0.014(3) -0.014(3)

loop_
_atom_type_symbol
_atom_type_description
_atom_type_scat_dispersion_real
_atom_type_scat_dispersion_imag
_atom_type_scat_source
C C 0.0033 0.0016 'International Tables Vol C Tables 4.2.6.8 and 6.1.1.4'
H H 0.0000 0.0000 'International Tables Vol C Tables 4.2.6.8 and 6.1.1.4'
N N 0.0061 0.0033 'International Tables Vol C Tables 4.2.6.8 and 6.1.1.4'
O O 0.0106 0.0060 'International Tables Vol C Tables 4.2.6.8 and 6.1.1.4'
Si Si 0.0817 0.0704 'International Tables Vol C Tables 4.2.6.8 and 6.1.1.4'

loop_
_geom_angle_atom_site_label_1
_geom_angle_atom_site_label_2
_geom_angle_atom_site_label_3
_geom_angle
_geom_angle_site_symmetry_1
O1A Si1 O2 112.36(11) .
O1A Si1 N1 113.50(13) .
O2 Si1 N1 107.68(9) .
O1A Si1 N2 112.15(11) .
O2 Si1 N2 110.08(10) .
N1 Si1 N2 100.36(9) .
C2 N1 C6 117.03(19) .
C2 N1 Si1 124.46(17) .
C6 N1 Si1 117.62(15) .
O1B Si2 O2 106.9(2) .
O1B Si2 N3 112.9(2) .
O2 Si2 N3 110.15(9) .
O1B Si2 N4 110.42(19) .
O2 Si2 N4 113.57(10) .
N3 Si2 N4 103.07(10) .
Si2 O2 Si1 140.54(10) .
C4 N2 C18 115.95(19) .
C4 N2 Si1 123.78(17) .
C18 N2 Si1 119.14(15) .
N1 C2 C3 121.1(2) .
N1 C2 C1 119.9(2) .
C3 C2 C1 118.9(2) .
C31 N3 C35 116.9(2) .
C31 N3 Si2 123.76(17) .
C35 N3 Si2 118.13(15) .
C2 C3 C4 126.4(2) .
C33 N4 C47 115.67(18) .
C33 N4 Si2 122.35(17) .
C47 N4 Si2 121.06(15) .
N2 C4 C3 121.3(2) .
N2 C4 C5 120.5(2) .
C3 C4 C5 118.1(2) .
C11 C6 C7 122.1(2) .
C11 C6 N1 118.2(2) .
C7 C6 N1 119.6(2) .
C8 C7 C6 117.4(3) .
C8 C7 C15 119.5(2) .
C6 C7 C15 123.0(2) .
C9 C8 C7 121.7(3) .
C8 C9 C10 120.0(3) .
C9 C10 C11 121.4(3) .
C10 C11 C6 117.4(2) .
C10 C11 C12 118.7(3) .
C6 C11 C12 123.9(2) .
C11 C12 C13 111.8(2) .
C11 C12 C14 111.2(2) .
C13 C12 C14 109.9(3) .
C7 C15 C17 112.0(2) .
C7 C15 C16 111.1(2) .
C17 C15 C16 109.4(2) .
C19 C18 C23 122.0(2) .
C19 C18 N2 119.5(2) .
C23 C18 N2 118.3(2) .
C20 C19 C18 117.5(3) .
C20 C19 C24 118.8(2) .
C18 C19 C24 123.7(2) .
C21 C20 C19 121.9(3) .
C20 C21 C22 119.6(3) .
C21 C22 C23 121.6(3) .
C22 C23 C18 117.5(2) .
C22 C23 C27 119.4(3) .
C18 C23 C27 123.1(2) .
C19 C24 C25 111.3(2) .
C19 C24 C26 112.0(2) .
C25 C24 C26 110.6(3) .
C29 C27 C23 112.2(2) .
C29 C27 C28 108.7(3) .
C23 C27 C28 114.1(2) .
C32 C31 N3 119.1(2) .
C32 C31 C30 121.0(2) .
N3 C31 C30 119.8(2) .
C31 C32 C33 127.8(2) .
C32 C33 N4 120.7(2) .
C32 C33 C34 119.3(2) .
N4 C33 C34 120.0(2) .
C36 C35 C40 121.2(3) .
C36 C35 N3 120.6(2) .
C40 C35 N3 118.2(2) .
C37 C36 C35 118.1(3) .
C37 C36 C44 118.9(2) .
C35 C36 C44 122.9(2) .
C38 C37 C36 122.1(2) .
C37 C38 C39 119.2(3) .
C40 C39 C38 121.3(3) .
C39 C40 C35 118.0(2) .
C39 C40 C41 119.0(3) .
C35 C40 C41 123.0(2) .
C40 C41 C43 111.1(2) .
C40 C41 C42 110.6(2) .
C43 C41 C42 111.1(3) .
C36 C44 C46 112.6(2) .
C36 C44 C45 110.1(2) .
C46 C44 C45 110.2(2) .
C48 C47 C52 121.3(2) .
C48 C47 N4 119.0(2) .
C52 C47 N4 119.5(2) .
C49 C48 C47 117.9(2) .
C49 C48 C56 119.4(3) .
C47 C48 C56 122.7(2) .
C50 C49 C48 121.8(3) .
C51 C50 C49 119.5(3) .
C50 C51 C52 121.4(2) .
C51 C52 C47 118.1(3) .
C51 C52 C53 117.8(2) .
C47 C52 C53 124.1(2) .
C52 C53 C55 113.0(2) .
C52 C53 C54 109.9(3) .
C55 C53 C54 110.5(3) .
C58 C56 C57 108.6(3) .
C58 C56 C48 112.1(2) .
C57 C56 C48 113.7(2) .
C59 C60 C61 116.0(4) .
C61 C61 C60 110.6(5) 2_565

loop_
_geom_bond_atom_site_label_1
_geom_bond_atom_site_label_2
_geom_bond_distance
_geom_bond_site_symmetry_2
Si1 O1A 1.579(3) .
Si1 O2 1.6291(18) .
Si1 N1 1.768(2) .
Si1 N2 1.783(2) .
N1 C2 1.371(3) .
N1 C6 1.463(3) .
C1 C2 1.474(3) .
Si2 O1B 1.616(5) .
Si2 O2 1.6255(17) .
Si2 N3 1.735(2) .
Si2 N4 1.746(2) .
N2 C4 1.363(3) .
N2 C18 1.467(3) .
C2 C3 1.384(4) .
N3 C31 1.403(3) .
N3 C35 1.452(3) .
C3 C4 1.396(3) .
N4 C33 1.399(3) .
N4 C47 1.463(3) .
C4 C5 1.476(3) .
C6 C11 1.402(4) .
C6 C7 1.407(3) .
C7 C8 1.390(4) .
C7 C15 1.509(4) .
C8 C9 1.372(4) .
C9 C10 1.379(4) .
C10 C11 1.395(4) .
C11 C12 1.521(4) .
C12 C13 1.530(4) .
C12 C14 1.533(4) .
C15 C17 1.527(3) .
C15 C16 1.538(3) .
C18 C19 1.399(4) .
C18 C23 1.405(4) .
C19 C20 1.394(4) .
C19 C24 1.516(4) .
C20 C21 1.368(4) .
C21 C22 1.385(4) .
C22 C23 1.389(3) .
C23 C27 1.524(4) .
C24 C25 1.522(4) .
C24 C26 1.531(4) .
C27 C29 1.518(4) .
C27 C28 1.524(4) .
C30 C31 1.424(4) .
C31 C32 1.392(4) .
C32 C33 1.395(4) .
C33 C34 1.457(3) .
C35 C36 1.402(3) .
C35 C40 1.411(4) .
C36 C37 1.387(4) .
C36 C44 1.515(4) .
C37 C38 1.376(4) .
C38 C39 1.393(3) .
C39 C40 1.393(4) .
C40 C41 1.517(3) .
C41 C43 1.522(4) .
C41 C42 1.532(4) .
C44 C46 1.526(4) .
C44 C45 1.534(4) .
C47 C48 1.403(4) .
C47 C52 1.404(3) .
C48 C49 1.384(3) .
C48 C56 1.532(3) .
C49 C50 1.382(4) .
C50 C51 1.372(4) .
C51 C52 1.393(4) .
C52 C53 1.508(4) .
C53 C55 1.529(4) .
C53 C54 1.539(4) .
C56 C58 1.521(4) .
C56 C57 1.530(4) .
C59 C60 1.484(5) .
C60 C61 1.596(6) .
C61 C61 1.361(8) 2_565
